data_1560946
loop_
_publ_author_name
'Mu, Hongyan'
'Tang, Shuai'
'Zuo, Quan'
'Huang, Min'
'Zhao, Weimin'

_publ_section_title
;
 Dihydro-\b-agarofuran-Type Sesquiterpenoids from the Seeds of
 <i>Celastrus virens</i> and Their Multidrug Resistance Reversal Activity
 against the KB/VCR Cell Line.
;
_journal_issue 3
_journal_name_full 'Journal of natural products'
_journal_page_first 588
_journal_page_last 600
_journal_paper_doi 10.1021/acs.jnatprod.0c01182
_journal_volume 84
_journal_year 2021
_chemical_absolute_configuration rmad
_chemical_formula_moiety 'C35 H40 O10'
_chemical_formula_sum 'C35 H40 O10'
_chemical_formula_weight 620.67
_space_group_crystal_system orthorhombic
_space_group_IT_number 19
_space_group_name_Hall 'P 2ac 2ab'
_space_group_name_H-M_alt 'P 21 21 21'
_atom_sites_solution_hydrogens geom
_atom_sites_solution_primary dual
_audit_creation_date 2020-05-09
_audit_creation_method
;
Olex2 1.2
(compiled 2018.05.29 svn.r3508 for OlexSys, GUI svn.r5506)
;
_cell_angle_alpha 90
_cell_angle_beta 90
_cell_angle_gamma 90
_cell_formula_units_Z 4
_cell_length_a 11.3224(5)
_cell_length_b 17.2445(8)
_cell_length_c 17.9240(8)
_cell_measurement_reflns_used 9787
_cell_measurement_temperature 150
_cell_measurement_theta_max 74.449
_cell_measurement_theta_min 4.672
_cell_volume 3499.6(3)
_computing_cell_refinement 'SAINT V8.40A (?, 2016)'
_computing_data_reduction 'SAINT V8.40A (?, 2016)'
_computing_molecular_graphics 'Olex2 (Dolomanov et al., 2009)'
_computing_publication_material 'Olex2 (Dolomanov et al., 2009)'
_computing_structure_refinement 'ShelXL (Sheldrick, 2015)'
_computing_structure_solution 'ShelXT (Sheldrick, 2015)'
_diffrn_ambient_temperature 150.0
_diffrn_measured_fraction_theta_full 0.992
_diffrn_measured_fraction_theta_max 0.982
_diffrn_measurement_device_type 'D8 VENTURE'
_diffrn_measurement_method '\f and \w scans'
_diffrn_radiation_type CuK\a
_diffrn_radiation_wavelength 1.54178
_diffrn_reflns_av_R_equivalents 0.0635
_diffrn_reflns_av_unetI/netI 0.0436
_diffrn_reflns_Laue_measured_fraction_full 0.992
_diffrn_reflns_Laue_measured_fraction_max 0.982
_diffrn_reflns_limit_h_max 13
_diffrn_reflns_limit_h_min -12
_diffrn_reflns_limit_k_max 21
_diffrn_reflns_limit_k_min -21
_diffrn_reflns_limit_l_max 21
_diffrn_reflns_limit_l_min -20
_diffrn_reflns_number 31324
_diffrn_reflns_point_group_measured_fraction_full 0.993
_diffrn_reflns_point_group_measured_fraction_max 0.980
_diffrn_reflns_theta_full 67.679
_diffrn_reflns_theta_max 74.632
_diffrn_reflns_theta_min 4.672
_diffrn_standards_number 0
_exptl_absorpt_coefficient_mu 0.710
_exptl_absorpt_correction_T_max 0.7538
_exptl_absorpt_correction_T_min 0.6070
_exptl_absorpt_correction_type multi-scan
_exptl_absorpt_process_details
'SADABS-2016/2 (Bruker,2016/2) was used for absorption correction. wR2(int) was 0.1530 before and 0.0807 after correction. The Ratio of minimum to maximum transmission is 0.8053. The \l/2 correction factor is Not present.'
_exptl_crystal_colour colourless
_exptl_crystal_colour_primary colourless
_exptl_crystal_density_diffrn 1.178
_exptl_crystal_description block
_exptl_crystal_F_000 1320
_exptl_crystal_size_max 0.15
_exptl_crystal_size_mid 0.08
_exptl_crystal_size_min 0.05
_platon_squeeze_details
;
TITL cu_22020181_0m_a.res in P2(1)2(1)2(1)
CELL   11.3224   17.2445   17.9240     90.00     90.00     90.00
SPGR P212121
# Solvent Accessible Volume =       411
# Electrons Found in S.A.V. =        85
# Note: Atoms in Void as Cxxx and Qxxx all others
Q101 0.879 0.538 0.635 !       6.29 eA-3
C102 0.643 0.594 0.176 !       3.95 eA-3
C103 0.845 0.441 0.639 !       3.03 eA-3
C104 0.765 0.379 0.628 !       2.07 eA-3
C105 0.268 0.931 0.889 !       0.94 eA-3
Q106 0.829 0.652 0.101 !       0.50 eA-3
;
_refine_diff_density_max 0.935
_refine_diff_density_min -0.176
_refine_diff_density_rms 0.044
_refine_ls_abs_structure_details
;
 Flack x determined using 2429 quotients [(I+)-(I-)]/[(I+)+(I-)]
 (Parsons, Flack and Wagner, Acta Cryst. B69 (2013) 249-259).
;
_refine_ls_abs_structure_Flack 0.03(9)
_refine_ls_extinction_method none
_refine_ls_goodness_of_fit_ref 1.038
_refine_ls_hydrogen_treatment constr
_refine_ls_matrix_type full
_refine_ls_number_parameters 413
_refine_ls_number_reflns 7041
_refine_ls_number_restraints 0
_refine_ls_restrained_S_all 1.038
_refine_ls_R_factor_all 0.0558
_refine_ls_R_factor_gt 0.0471
_refine_ls_shift/su_max 0.003
_refine_ls_shift/su_mean 0.000
_refine_ls_structure_factor_coef Fsqd
_refine_ls_weighting_details 'w=1/[\s^2^(Fo^2^)+(0.0698P)^2^+0.7396P] where P=(Fo^2^+2Fc^2^)/3'
_refine_ls_weighting_scheme calc
_refine_ls_wR_factor_gt 0.1228
_refine_ls_wR_factor_ref 0.1314
_reflns_Friedel_coverage 0.788
_reflns_Friedel_fraction_full 0.995
_reflns_Friedel_fraction_max 0.978
_reflns_number_gt 6169
_reflns_number_total 7041
_reflns_threshold_expression 'I > 2\s(I)'
_cod_data_source_file np0c01182_si_002.cif
_cod_data_source_block cu_22020181_0m_sq
_cod_depositor_comments 'Adding full bibliography for 1560946.cif.'
_cod_database_code 1560946
_shelx_shelxl_version_number 2018/3
_shelx_space_group_comment
;
The symmetry employed for this shelxl refinement is uniquely defined
by the following loop, which should always be used as a source of
symmetry information in preference to the above space-group names.
They are only intended as comments.
;
_shelx_estimated_absorpt_t_max 0.965
_shelx_estimated_absorpt_t_min 0.901
_olex2_refinement_description
;
1. Fixed Uiso
 At 1.2 times of:
  All C(H) groups, All C(H,H) groups
 At 1.5 times of:
  All C(H,H,H) groups, All O(H) groups
2.a Ternary CH refined with riding coordinates:
 C1(H1), C9(H9), C6(H6A), C4(H4), C7(H7), C8(H8), C2(H2)
2.b Secondary CH2 refined with riding coordinates:
 C3(H3A,H3B)
2.c Aromatic/amide H refined with riding coordinates:
 C31(H31), C21(H21), C35(H35), C32(H32), C33(H33), C22(H22), C27(H27),
 C28(H28), C34(H34), C24(H24), C26(H26), C25(H25)
2.d Idealised Me refined as rotating group:
 C15(H15A,H15B,H15C), C14(H14A,H14B,H14C), C12(H12A,H12B,H12C), C13(H13A,H13B,
 H13C), C19(H19A,H19B,H19C), C17(H17A,H17B,H17C)
2.e Idealised tetrahedral OH refined as rotating group:
 O6(H6)
;
_platon_squeeze_void_probe_radius 1.20
_olex2_submission_special_instructions 'No special instructions were received'

loop_
_space_group_symop_operation_xyz
'x, y, z'
'-x+1/2, -y, z+1/2'
'-x, y+1/2, -z+1/2'
'x+1/2, -y+1/2, -z'

loop_
_atom_site_label
_atom_site_type_symbol
_atom_site_fract_x
_atom_site_fract_y
_atom_site_fract_z
_atom_site_U_iso_or_equiv
_atom_site_adp_type
_atom_site_occupancy
_atom_site_site_symmetry_order
_atom_site_calc_flag
_atom_site_refinement_flags_posn
_atom_site_refinement_flags_adp
_atom_site_refinement_flags_occupancy
_atom_site_disorder_assembly
_atom_site_disorder_group
O5 O 0.64097(18) 0.63475(12) 0.32243(11) 0.0348(5) Uani 1 1 d . . . . .
O9 O 0.68580(19) 0.47005(12) 0.37725(11) 0.0334(5) Uani 1 1 d . . . . .
O7 O 0.5997(2) 0.76787(12) 0.43477(12) 0.0365(5) Uani 1 1 d . . . . .
O1 O 0.4344(2) 0.43761(13) 0.35875(13) 0.0395(5) Uani 1 1 d . . . . .
O8 O 0.5476(2) 0.78287(14) 0.55564(13) 0.0481(6) Uani 1 1 d . . . . .
O3 O 0.3129(2) 0.51049(14) 0.24422(13) 0.0425(5) Uani 1 1 d . . . . .
O4 O 0.1311(2) 0.55742(15) 0.26689(15) 0.0489(6) Uani 1 1 d . . . . .
O6 O 0.6955(3) 0.57819(16) 0.54779(14) 0.0565(7) Uani 1 1 d . . . . .
H6 H 0.747582 0.556156 0.573599 0.085 Uiso 1 1 calc GR . . . .
O2 O 0.5062(3) 0.38409(17) 0.25336(19) 0.0668(8) Uani 1 1 d . . . . .
C5 C 0.5466(2) 0.64263(17) 0.37813(15) 0.0296(6) Uani 1 1 d . . . . .
O10 O 0.7111(4) 0.37620(18) 0.46207(17) 0.0874(13) Uani 1 1 d . . . . .
C20 C 0.5735(3) 0.81052(17) 0.49630(17) 0.0338(6) Uani 1 1 d . . . . .
C10 C 0.5172(3) 0.55825(17) 0.40405(16) 0.0307(6) Uani 1 1 d . . . . .
C15 C 0.4273(3) 0.55555(19) 0.46899(17) 0.0373(7) Uani 1 1 d . . . . .
H15A H 0.464537 0.575431 0.514502 0.056 Uiso 1 1 calc GR . . . .
H15B H 0.401892 0.501890 0.477087 0.056 Uiso 1 1 calc GR . . . .
H15C H 0.358673 0.587623 0.456518 0.056 Uiso 1 1 calc GR . . . .
C18 C 0.1949(3) 0.51605(19) 0.23173(18) 0.0395(7) Uani 1 1 d . . . . .
C1 C 0.4672(3) 0.51507(17) 0.33545(16) 0.0318(6) Uani 1 1 d . . . . .
H1 H 0.528832 0.512096 0.295581 0.038 Uiso 1 1 calc R . . . .
C9 C 0.6306(3) 0.51723(18) 0.43482(17) 0.0345(6) Uani 1 1 d . . . . .
H9 H 0.603741 0.480768 0.474744 0.041 Uiso 1 1 calc R . . . .
C6 C 0.6047(3) 0.68476(16) 0.44412(17) 0.0329(6) Uani 1 1 d . . . . .
H6A H 0.567873 0.668777 0.492426 0.039 Uiso 1 1 calc R . . . .
C4 C 0.4449(3) 0.68697(18) 0.34024(17) 0.0336(6) Uani 1 1 d . . . . .
H4 H 0.481388 0.733077 0.315445 0.040 Uiso 1 1 calc R . . . .
C11 C 0.7541(3) 0.65843(19) 0.3538(2) 0.0401(7) Uani 1 1 d . . . . .
C30 C 0.7883(3) 0.35661(19) 0.34113(19) 0.0389(7) Uani 1 1 d . . . . .
C23 C 0.5956(3) 1.03039(18) 0.5245(2) 0.0395(7) Uani 1 1 d . . . . .
C3 C 0.3921(3) 0.63703(19) 0.27765(17) 0.0374(7) Uani 1 1 d . . . . .
H3A H 0.321075 0.663028 0.257329 0.045 Uiso 1 1 calc R . . . .
H3B H 0.450329 0.631941 0.236743 0.045 Uiso 1 1 calc R . . . .
C7 C 0.7295(3) 0.65398(19) 0.43782(19) 0.0392(7) Uani 1 1 d . . . . .
H7 H 0.785983 0.687241 0.466361 0.047 Uiso 1 1 calc R . . . .
C8 C 0.7244(3) 0.57104(19) 0.47086(19) 0.0409(7) Uani 1 1 d . . . . .
H8 H 0.803981 0.546362 0.466090 0.049 Uiso 1 1 calc R . . . .
C14 C 0.3486(3) 0.7185(2) 0.39236(19) 0.0423(7) Uani 1 1 d . . . . .
H14A H 0.284005 0.680843 0.395771 0.063 Uiso 1 1 calc GR . . . .
H14B H 0.318286 0.767563 0.372496 0.063 Uiso 1 1 calc GR . . . .
H14C H 0.382036 0.727224 0.442093 0.063 Uiso 1 1 calc GR . . . .
C31 C 0.8058(3) 0.3855(2) 0.2694(2) 0.0443(8) Uani 1 1 d . . . . .
H31 H 0.779094 0.436044 0.256681 0.053 Uiso 1 1 calc R . . . .
C21 C 0.5832(3) 0.89362(18) 0.47843(19) 0.0368(7) Uani 1 1 d . . . . .
H21 H 0.588907 0.909964 0.427940 0.044 Uiso 1 1 calc R . . . .
C29 C 0.7251(3) 0.4007(2) 0.39966(19) 0.0426(8) Uani 1 1 d . . . . .
C2 C 0.3586(3) 0.55695(19) 0.30572(17) 0.0357(6) Uani 1 1 d . . . . .
H2 H 0.297694 0.561377 0.345892 0.043 Uiso 1 1 calc R . . . .
C35 C 0.8301(4) 0.2834(2) 0.3595(2) 0.0519(9) Uani 1 1 d . . . . .
H35 H 0.819939 0.264199 0.408746 0.062 Uiso 1 1 calc R . . . .
C32 C 0.8627(3) 0.3398(2) 0.2168(2) 0.0534(9) Uani 1 1 d . . . . .
H32 H 0.874537 0.359021 0.167692 0.064 Uiso 1 1 calc R . . . .
C12 C 0.7838(3) 0.7405(2) 0.3271(2) 0.0485(8) Uani 1 1 d . . . . .
H12A H 0.802872 0.739366 0.273776 0.073 Uiso 1 1 calc GR . . . .
H12B H 0.851854 0.760238 0.355085 0.073 Uiso 1 1 calc GR . . . .
H12C H 0.715738 0.774574 0.335378 0.073 Uiso 1 1 calc GR . . . .
C16 C 0.4603(3) 0.3778(2) 0.3131(2) 0.0510(9) Uani 1 1 d . . . . .
C33 C 0.9023(3) 0.2663(2) 0.2356(3) 0.0581(11) Uani 1 1 d . . . . .
H33 H 0.940582 0.235118 0.199171 0.070 Uiso 1 1 calc R . . . .
C22 C 0.5840(3) 0.94590(18) 0.53326(19) 0.0371(7) Uani 1 1 d . . . . .
H22 H 0.576394 0.926739 0.582717 0.045 Uiso 1 1 calc R . . . .
C27 C 0.6066(4) 1.1560(2) 0.5835(2) 0.0588(10) Uani 1 1 d . . . . .
H27 H 0.605274 1.186921 0.627327 0.071 Uiso 1 1 calc R . . . .
C28 C 0.5925(4) 1.0765(2) 0.5888(2) 0.0473(8) Uani 1 1 d . . . . .
H28 H 0.580623 1.053061 0.636152 0.057 Uiso 1 1 calc R . . . .
C13 C 0.8499(3) 0.6047(2) 0.3243(2) 0.0499(9) Uani 1 1 d . . . . .
H13A H 0.833915 0.551516 0.340793 0.075 Uiso 1 1 calc GR . . . .
H13B H 0.926878 0.621364 0.343526 0.075 Uiso 1 1 calc GR . . . .
H13C H 0.850730 0.606525 0.269674 0.075 Uiso 1 1 calc GR . . . .
C34 C 0.8863(4) 0.2383(2) 0.3069(3) 0.0597(11) Uani 1 1 d . . . . .
H34 H 0.913898 0.187980 0.319722 0.072 Uiso 1 1 calc R . . . .
C19 C 0.1576(4) 0.4631(3) 0.1692(2) 0.0642(11) Uani 1 1 d . . . . .
H19A H 0.223024 0.457108 0.133878 0.096 Uiso 1 1 calc GR . . . .
H19B H 0.089279 0.485416 0.143477 0.096 Uiso 1 1 calc GR . . . .
H19C H 0.136357 0.412262 0.189671 0.096 Uiso 1 1 calc GR . . . .
C24 C 0.6104(4) 1.0656(2) 0.4563(2) 0.0562(10) Uani 1 1 d . . . . .
H24 H 0.610906 1.035107 0.412174 0.067 Uiso 1 1 calc R . . . .
C26 C 0.6226(5) 1.1905(2) 0.5150(3) 0.0706(13) Uani 1 1 d . . . . .
H26 H 0.632079 1.245109 0.511611 0.085 Uiso 1 1 calc R . . . .
C17 C 0.4236(5) 0.3030(2) 0.3495(3) 0.0744(13) Uani 1 1 d . . . . .
H17A H 0.481971 0.288491 0.387369 0.112 Uiso 1 1 calc GR . . . .
H17B H 0.418726 0.262104 0.311665 0.112 Uiso 1 1 calc GR . . . .
H17C H 0.346236 0.309714 0.373120 0.112 Uiso 1 1 calc GR . . . .
C25 C 0.6248(6) 1.1459(2) 0.4513(3) 0.0752(14) Uani 1 1 d . . . . .
H25 H 0.636091 1.169705 0.404021 0.090 Uiso 1 1 calc R . . . .

loop_
_atom_site_aniso_label
_atom_site_aniso_U_11
_atom_site_aniso_U_22
_atom_site_aniso_U_33
_atom_site_aniso_U_23
_atom_site_aniso_U_13
_atom_site_aniso_U_12
O5 0.0281(10) 0.0407(12) 0.0358(11) -0.0072(9) 0.0040(8) -0.0040(8)
O9 0.0367(11) 0.0295(11) 0.0339(11) -0.0040(8) 0.0007(8) 0.0064(8)
O7 0.0439(12) 0.0295(11) 0.0361(11) -0.0058(9) -0.0037(9) 0.0041(9)
O1 0.0400(12) 0.0335(11) 0.0450(12) -0.0091(9) 0.0015(9) -0.0026(9)
O8 0.0627(16) 0.0371(12) 0.0443(14) -0.0062(10) 0.0116(11) -0.0001(11)
O3 0.0330(11) 0.0534(14) 0.0411(12) -0.0143(10) -0.0034(9) -0.0014(10)
O4 0.0341(12) 0.0557(15) 0.0571(15) -0.0051(12) -0.0063(11) 0.0023(11)
O6 0.0738(19) 0.0562(16) 0.0394(14) -0.0130(11) -0.0229(12) 0.0237(13)
O2 0.0575(17) 0.0651(18) 0.078(2) -0.0391(15) 0.0127(15) -0.0035(14)
C5 0.0277(14) 0.0324(15) 0.0288(14) -0.0051(11) -0.0006(11) 0.0022(11)
O10 0.151(4) 0.0554(19) 0.0557(18) 0.0172(14) 0.032(2) 0.053(2)
C20 0.0296(15) 0.0304(15) 0.0415(17) -0.0070(12) -0.0038(12) 0.0014(11)
C10 0.0327(15) 0.0316(15) 0.0279(14) -0.0050(11) 0.0016(11) 0.0024(11)
C15 0.0383(17) 0.0391(17) 0.0344(16) -0.0028(13) 0.0072(12) 0.0013(12)
C18 0.0360(16) 0.0430(18) 0.0394(17) 0.0049(14) -0.0037(13) -0.0074(13)
C1 0.0297(14) 0.0335(15) 0.0323(15) -0.0076(12) 0.0036(11) -0.0005(11)
C9 0.0379(16) 0.0331(15) 0.0325(15) -0.0069(12) -0.0004(12) 0.0045(12)
C6 0.0375(16) 0.0271(14) 0.0342(15) -0.0073(11) -0.0080(12) 0.0033(11)
C4 0.0316(15) 0.0349(15) 0.0343(15) -0.0029(12) -0.0035(12) 0.0029(11)
C11 0.0264(14) 0.0393(17) 0.055(2) -0.0090(14) -0.0015(13) -0.0030(12)
C30 0.0370(17) 0.0325(16) 0.0471(18) -0.0104(13) -0.0017(13) 0.0029(12)
C23 0.0384(16) 0.0304(16) 0.0496(19) -0.0052(13) -0.0044(14) 0.0033(12)
C3 0.0333(16) 0.0447(18) 0.0342(16) -0.0024(13) -0.0044(12) 0.0033(12)
C7 0.0328(16) 0.0355(17) 0.0494(18) -0.0110(14) -0.0122(13) 0.0023(12)
C8 0.0421(18) 0.0389(18) 0.0415(18) -0.0088(14) -0.0139(13) 0.0115(13)
C14 0.0343(17) 0.0449(18) 0.0477(19) -0.0083(15) -0.0031(13) 0.0105(13)
C31 0.0392(17) 0.048(2) 0.0460(19) -0.0065(15) -0.0023(15) 0.0052(14)
C21 0.0329(16) 0.0335(16) 0.0438(17) -0.0035(13) -0.0029(13) 0.0023(11)
C29 0.054(2) 0.0340(17) 0.0397(18) -0.0017(14) 0.0014(14) 0.0078(14)
C2 0.0315(15) 0.0424(17) 0.0334(15) -0.0105(13) -0.0019(11) 0.0026(12)
C35 0.058(2) 0.0354(18) 0.063(2) -0.0094(16) -0.0017(18) 0.0091(15)
C32 0.042(2) 0.071(3) 0.048(2) -0.0139(18) 0.0020(15) -0.0016(18)
C12 0.0383(18) 0.0418(19) 0.066(2) -0.0044(16) 0.0071(16) -0.0067(14)
C16 0.0380(18) 0.044(2) 0.071(3) -0.0224(18) -0.0067(17) 0.0012(14)
C33 0.0359(18) 0.066(3) 0.072(3) -0.035(2) -0.0039(17) 0.0087(17)
C22 0.0347(15) 0.0327(16) 0.0439(17) -0.0053(13) -0.0007(12) 0.0033(12)
C27 0.072(3) 0.037(2) 0.067(3) -0.0153(18) -0.007(2) 0.0038(17)
C28 0.056(2) 0.0357(18) 0.050(2) -0.0086(15) -0.0010(16) 0.0061(14)
C13 0.0333(17) 0.0449(19) 0.072(2) -0.0101(17) 0.0064(16) -0.0008(14)
C34 0.056(2) 0.043(2) 0.079(3) -0.0192(19) -0.008(2) 0.0134(17)
C19 0.055(2) 0.078(3) 0.060(2) -0.018(2) -0.0206(19) -0.009(2)
C24 0.079(3) 0.0393(19) 0.050(2) -0.0057(16) -0.0070(19) -0.0014(18)
C26 0.097(4) 0.0290(19) 0.086(3) 0.000(2) -0.015(3) -0.005(2)
C17 0.077(3) 0.040(2) 0.106(4) -0.013(2) -0.012(3) -0.003(2)
C25 0.118(4) 0.040(2) 0.067(3) 0.008(2) -0.010(3) -0.008(2)

loop_
_atom_type_symbol
_atom_type_description
_atom_type_scat_dispersion_real
_atom_type_scat_dispersion_imag
_atom_type_scat_source
C C 0.0181 0.0091 'International Tables Vol C Tables 4.2.6.8 and 6.1.1.4'
H H 0.0000 0.0000 'International Tables Vol C Tables 4.2.6.8 and 6.1.1.4'
O O 0.0492 0.0322 'International Tables Vol C Tables 4.2.6.8 and 6.1.1.4'

loop_
_geom_angle_atom_site_label_1
_geom_angle_atom_site_label_2
_geom_angle_atom_site_label_3
_geom_angle
_geom_angle_site_symmetry_1
_geom_angle_site_symmetry_3
_geom_angle_publ_flag
C11 O5 C5 110.6(2) . . ?
C29 O9 C9 115.5(2) . . ?
C20 O7 C6 116.9(2) . . ?
C16 O1 C1 118.3(3) . . ?
C18 O3 C2 115.8(3) . . ?
C8 O6 H6 109.5 . . ?
O5 C5 C10 105.7(2) . . ?
O5 C5 C6 104.8(2) . . ?
O5 C5 C4 106.9(2) . . ?
C6 C5 C10 107.6(2) . . ?
C6 C5 C4 115.1(2) . . ?
C4 C5 C10 115.7(2) . . ?
O7 C20 C21 109.5(3) . . ?
O8 C20 O7 123.8(3) . . ?
O8 C20 C21 126.6(3) . . ?
C5 C10 C9 110.5(2) . . ?
C15 C10 C5 113.1(2) . . ?
C15 C10 C9 105.1(2) . . ?
C1 C10 C5 106.9(2) . . ?
C1 C10 C15 110.1(2) . . ?
C1 C10 C9 111.3(2) . . ?
C10 C15 H15A 109.5 . . ?
C10 C15 H15B 109.5 . . ?
C10 C15 H15C 109.5 . . ?
H15A C15 H15B 109.5 . . ?
H15A C15 H15C 109.5 . . ?
H15B C15 H15C 109.5 . . ?
O3 C18 C19 110.8(3) . . ?
O4 C18 O3 123.3(3) . . ?
O4 C18 C19 125.8(3) . . ?
O1 C1 C10 108.0(2) . . ?
O1 C1 H1 109.7 . . ?
O1 C1 C2 109.4(2) . . ?
C10 C1 H1 109.7 . . ?
C2 C1 C10 110.2(2) . . ?
C2 C1 H1 109.7 . . ?
O9 C9 C10 110.8(2) . . ?
O9 C9 H9 106.6 . . ?
O9 C9 C8 109.6(3) . . ?
C10 C9 H9 106.6 . . ?
C8 C9 C10 116.0(2) . . ?
C8 C9 H9 106.6 . . ?
O7 C6 C5 111.3(2) . . ?
O7 C6 H6A 111.0 . . ?
O7 C6 C7 112.1(3) . . ?
C5 C6 H6A 111.0 . . ?
C7 C6 C5 100.2(2) . . ?
C7 C6 H6A 111.0 . . ?
C5 C4 H4 106.4 . . ?
C3 C4 C5 109.6(2) . . ?
C3 C4 H4 106.4 . . ?
C14 C4 C5 116.0(3) . . ?
C14 C4 H4 106.4 . . ?
C14 C4 C3 111.5(3) . . ?
O5 C11 C7 101.8(2) . . ?
O5 C11 C12 109.4(3) . . ?
O5 C11 C13 108.8(3) . . ?
C12 C11 C7 113.1(3) . . ?
C13 C11 C7 116.1(3) . . ?
C13 C11 C12 107.3(3) . . ?
C31 C30 C29 122.6(3) . . ?
C35 C30 C31 119.7(3) . . ?
C35 C30 C29 117.7(3) . . ?
C28 C23 C22 118.2(3) . . ?
C24 C23 C22 122.9(3) . . ?
C24 C23 C28 118.9(3) . . ?
C4 C3 H3A 109.3 . . ?
C4 C3 H3B 109.3 . . ?
H3A C3 H3B 108.0 . . ?
C2 C3 C4 111.4(3) . . ?
C2 C3 H3A 109.3 . . ?
C2 C3 H3B 109.3 . . ?
C6 C7 C11 103.0(3) . . ?
C6 C7 H7 111.0 . . ?
C6 C7 C8 105.1(3) . . ?
C11 C7 H7 111.0 . . ?
C11 C7 C8 115.4(3) . . ?
C8 C7 H7 111.0 . . ?
O6 C8 C9 107.3(3) . . ?
O6 C8 C7 107.4(3) . . ?
O6 C8 H8 109.1 . . ?
C9 C8 H8 109.1 . . ?
C7 C8 C9 114.7(3) . . ?
C7 C8 H8 109.1 . . ?
C4 C14 H14A 109.5 . . ?
C4 C14 H14B 109.5 . . ?
C4 C14 H14C 109.5 . . ?
H14A C14 H14B 109.5 . . ?
H14A C14 H14C 109.5 . . ?
H14B C14 H14C 109.5 . . ?
C30 C31 H31 120.3 . . ?
C32 C31 C30 119.3(3) . . ?
C32 C31 H31 120.3 . . ?
C20 C21 H21 120.1 . . ?
C22 C21 C20 119.9(3) . . ?
C22 C21 H21 120.1 . . ?
O9 C29 C30 114.0(3) . . ?
O10 C29 O9 123.2(3) . . ?
O10 C29 C30 122.8(3) . . ?
O3 C2 C1 106.9(2) . . ?
O3 C2 C3 109.8(3) . . ?
O3 C2 H2 110.0 . . ?
C1 C2 H2 110.0 . . ?
C3 C2 C1 110.2(3) . . ?
C3 C2 H2 110.0 . . ?
C30 C35 H35 119.7 . . ?
C34 C35 C30 120.6(4) . . ?
C34 C35 H35 119.7 . . ?
C31 C32 H32 119.8 . . ?
C33 C32 C31 120.3(4) . . ?
C33 C32 H32 119.8 . . ?
C11 C12 H12A 109.5 . . ?
C11 C12 H12B 109.5 . . ?
C11 C12 H12C 109.5 . . ?
H12A C12 H12B 109.5 . . ?
H12A C12 H12C 109.5 . . ?
H12B C12 H12C 109.5 . . ?
O1 C16 C17 109.5(4) . . ?
O2 C16 O1 124.7(4) . . ?
O2 C16 C17 125.9(4) . . ?
C32 C33 H33 119.9 . . ?
C34 C33 C32 120.2(3) . . ?
C34 C33 H33 119.9 . . ?
C23 C22 H22 116.9 . . ?
C21 C22 C23 126.3(3) . . ?
C21 C22 H22 116.9 . . ?
C28 C27 H27 119.9 . . ?
C26 C27 H27 119.9 . . ?
C26 C27 C28 120.3(4) . . ?
C23 C28 H28 119.9 . . ?
C27 C28 C23 120.2(4) . . ?
C27 C28 H28 119.9 . . ?
C11 C13 H13A 109.5 . . ?
C11 C13 H13B 109.5 . . ?
C11 C13 H13C 109.5 . . ?
H13A C13 H13B 109.5 . . ?
H13A C13 H13C 109.5 . . ?
H13B C13 H13C 109.5 . . ?
C35 C34 C33 119.8(4) . . ?
C35 C34 H34 120.1 . . ?
C33 C34 H34 120.1 . . ?
C18 C19 H19A 109.5 . . ?
C18 C19 H19B 109.5 . . ?
C18 C19 H19C 109.5 . . ?
H19A C19 H19B 109.5 . . ?
H19A C19 H19C 109.5 . . ?
H19B C19 H19C 109.5 . . ?
C23 C24 H24 119.7 . . ?
C23 C24 C25 120.6(4) . . ?
C25 C24 H24 119.7 . . ?
C27 C26 H26 120.0 . . ?
C25 C26 C27 120.1(4) . . ?
C25 C26 H26 120.0 . . ?
C16 C17 H17A 109.5 . . ?
C16 C17 H17B 109.5 . . ?
C16 C17 H17C 109.5 . . ?
H17A C17 H17B 109.5 . . ?
H17A C17 H17C 109.5 . . ?
H17B C17 H17C 109.5 . . ?
C24 C25 H25 120.1 . . ?
C26 C25 C24 119.9(4) . . ?
C26 C25 H25 120.1 . . ?

loop_
_geom_bond_atom_site_label_1
_geom_bond_atom_site_label_2
_geom_bond_distance
_geom_bond_site_symmetry_2
_geom_bond_publ_flag
O5 C5 1.468(3) . ?
O5 C11 1.457(4) . ?
O9 C9 1.455(3) . ?
O9 C29 1.338(4) . ?
O7 C20 1.358(4) . ?
O7 C6 1.444(4) . ?
O1 C1 1.448(4) . ?
O1 C16 1.348(4) . ?
O8 C20 1.202(4) . ?
O3 C18 1.358(4) . ?
O3 C2 1.458(4) . ?
O4 C18 1.195(4) . ?
O6 H6 0.8400 . ?
O6 C8 1.423(4) . ?
O2 C16 1.195(5) . ?
C5 C10 1.564(4) . ?
C5 C6 1.536(4) . ?
C5 C4 1.540(4) . ?
O10 C29 1.206(4) . ?
C20 C21 1.472(4) . ?
C10 C15 1.546(4) . ?
C10 C1 1.545(4) . ?
C10 C9 1.566(4) . ?
C15 H15A 0.9800 . ?
C15 H15B 0.9800 . ?
C15 H15C 0.9800 . ?
C18 C19 1.506(5) . ?
C1 H1 1.0000 . ?
C1 C2 1.522(4) . ?
C9 H9 1.0000 . ?
C9 C8 1.551(4) . ?
C6 H6A 1.0000 . ?
C6 C7 1.513(4) . ?
C4 H4 1.0000 . ?
C4 C3 1.536(4) . ?
C4 C14 1.536(4) . ?
C11 C7 1.534(5) . ?
C11 C12 1.532(5) . ?
C11 C13 1.522(5) . ?
C30 C31 1.393(5) . ?
C30 C29 1.480(4) . ?
C30 C35 1.388(5) . ?
C23 C22 1.471(5) . ?
C23 C28 1.400(5) . ?
C23 C24 1.376(5) . ?
C3 H3A 0.9900 . ?
C3 H3B 0.9900 . ?
C3 C2 1.518(5) . ?
C7 H7 1.0000 . ?
C7 C8 1.549(5) . ?
C8 H8 1.0000 . ?
C14 H14A 0.9800 . ?
C14 H14B 0.9800 . ?
C14 H14C 0.9800 . ?
C31 H31 0.9500 . ?
C31 C32 1.388(5) . ?
C21 H21 0.9500 . ?
C21 C22 1.334(5) . ?
C2 H2 1.0000 . ?
C35 H35 0.9500 . ?
C35 C34 1.378(5) . ?
C32 H32 0.9500 . ?
C32 C33 1.387(6) . ?
C12 H12A 0.9800 . ?
C12 H12B 0.9800 . ?
C12 H12C 0.9800 . ?
C16 C17 1.504(6) . ?
C33 H33 0.9500 . ?
C33 C34 1.378(6) . ?
C22 H22 0.9500 . ?
C27 H27 0.9500 . ?
C27 C28 1.384(5) . ?
C27 C26 1.377(7) . ?
C28 H28 0.9500 . ?
C13 H13A 0.9800 . ?
C13 H13B 0.9800 . ?
C13 H13C 0.9800 . ?
C34 H34 0.9500 . ?
C19 H19A 0.9800 . ?
C19 H19B 0.9800 . ?
C19 H19C 0.9800 . ?
C24 H24 0.9500 . ?
C24 C25 1.397(6) . ?
C26 H26 0.9500 . ?
C26 C25 1.376(6) . ?
C17 H17A 0.9800 . ?
C17 H17B 0.9800 . ?
C17 H17C 0.9800 . ?
C25 H25 0.9500 . ?

loop_
_platon_squeeze_void_nr
_platon_squeeze_void_average_x
_platon_squeeze_void_average_y
_platon_squeeze_void_average_z
_platon_squeeze_void_volume
_platon_squeeze_void_count_electrons
_platon_squeeze_void_content
1 0.178 0.103 0.391 105 21 ' '
2 -0.179 0.603 0.109 104 21 ' '
3 0.321 -0.103 0.891 105 21 ' '
4 0.679 0.397 0.609 104 21 ' '
